data_7031350
loop_
_publ_author_name
'Arauzo, A.'
'Lazarescu, A.'
'Shova, S.'
'Bartolom\'e, E'
'Cases, R.'
'Luz\'on, J'
'Bartolom\'e, J'
'Turta, C.'

_publ_section_title
;
 Structural and magnetic properties of some lanthanide (Ln = Eu(iii),
 Gd(iii) and Nd(iii)) cyanoacetate polymers: field-induced slow magnetic
 relaxation in the Gd and Nd substitutions.
;
_journal_issue 32
_journal_name_full 'Dalton transactions (Cambridge, England : 2003)'
_journal_page_first 12342
_journal_page_last 12356
_journal_paper_doi 10.1039/c4dt01104j
_journal_volume 43
_journal_year 2014
_chemical_formula_moiety '2(H2 O), C18 H20 Gd2 N6 O16'
_chemical_formula_sum 'C18 H24 Gd2 N6 O18'
_chemical_formula_weight 926.93
_chemical_name_systematic
;
 ? 
;
_space_group_crystal_system triclinic
_space_group_IT_number 2
_space_group_name_Hall '-P 1'
_space_group_name_H-M_alt 'P -1'
_symmetry_space_group_name_Hall '-P 1'
_symmetry_space_group_name_H-M 'P -1'
_atom_sites_solution_hydrogens geom
_atom_sites_solution_primary direct
_atom_sites_solution_secondary difmap
_audit_creation_date 2014-06-01
_audit_creation_method
;
Olex2 1.2
(compiled 2014.03.20 svn.r2914 for OlexSys, GUI svn.r4816)
;
_cell_angle_alpha 91.341(2)
_cell_angle_beta 91.921(2)
_cell_angle_gamma 113.132(2)
_cell_formula_units_Z 2
_cell_length_a 9.2400(4)
_cell_length_b 10.1910(4)
_cell_length_c 16.5190(7)
_cell_measurement_reflns_used 5865
_cell_measurement_temperature 100
_cell_measurement_theta_max 27.48
_cell_measurement_theta_min 1.00
_cell_volume 1428.51(11)
_computing_molecular_graphics 'Olex2 (Dolomanov et al., 2009)'
_computing_publication_material 'Olex2 (Dolomanov et al., 2009)'
_computing_structure_refinement 'ShelXL (Sheldrick, 2008)'
_computing_structure_solution 'ShelXS (Sheldrick, 2008)'
_diffrn_ambient_temperature 100.0
_diffrn_measured_fraction_theta_full 0.953
_diffrn_measured_fraction_theta_max 0.953
_diffrn_measurement_device_type 'xCalibur EOS'
_diffrn_measurement_method '\w scans'
_diffrn_radiation_monochromator graphite
_diffrn_radiation_type MoK\a
_diffrn_radiation_wavelength 0.71073
_diffrn_reflns_av_R_equivalents 0.0544
_diffrn_reflns_av_unetI/netI 0.0646
_diffrn_reflns_limit_h_max 11
_diffrn_reflns_limit_h_min -10
_diffrn_reflns_limit_k_max 12
_diffrn_reflns_limit_k_min -12
_diffrn_reflns_limit_l_max 20
_diffrn_reflns_limit_l_min -20
_diffrn_reflns_number 9653
_diffrn_reflns_theta_full 26.00
_diffrn_reflns_theta_max 26.00
_diffrn_reflns_theta_min 2.17
_diffrn_source 'fine-focus sealed tube'
_diffrn_standards_decay_% 0
_diffrn_standards_interval_count 0
_diffrn_standards_interval_time 0
_diffrn_standards_number 0
_exptl_absorpt_coefficient_mu 4.694
_exptl_absorpt_correction_T_max 0.405
_exptl_absorpt_correction_T_min 0.297
_exptl_absorpt_correction_type multi-scan
_exptl_absorpt_process_details
;
CrysAlisPro, Oxford Diffraction Ltd.,
Version 1.171.33.66 (release 28-04-2010 CrysAlis171 .NET)
(compiled Apr 28 2010,14:27:37)
Empirical absorption correction using spherical harmonics,
 implemented in SCALE3 ABSPACK scaling algorithm
;
_exptl_crystal_colour 'clear light colourless'
_exptl_crystal_colour_lustre clear
_exptl_crystal_colour_modifier light
_exptl_crystal_colour_primary colourless
_exptl_crystal_density_diffrn 2.155
_exptl_crystal_density_method 'not measured'
_exptl_crystal_description prism
_exptl_crystal_F_000 892
_exptl_crystal_size_max 0.25
_exptl_crystal_size_mid 0.25
_exptl_crystal_size_min 0.2
_refine_diff_density_max 1.371
_refine_diff_density_min -2.249
_refine_diff_density_rms 0.394
_refine_ls_extinction_method none
_refine_ls_goodness_of_fit_ref 1.065
_refine_ls_hydrogen_treatment constr
_refine_ls_matrix_type full
_refine_ls_number_parameters 397
_refine_ls_number_reflns 5356
_refine_ls_number_restraints 60
_refine_ls_restrained_S_all 1.061
_refine_ls_R_factor_all 0.0646
_refine_ls_R_factor_gt 0.0500
_refine_ls_shift/su_max 0.001
_refine_ls_shift/su_mean 0.000
_refine_ls_structure_factor_coef Fsqd
_refine_ls_weighting_details 'calc w=1/[\s^2^(Fo^2^)+(0.0712P)^2^+17.0943P] where P=(Fo^2^+2Fc^2^)/3'
_refine_ls_weighting_scheme calc
_refine_ls_wR_factor_gt 0.1284
_refine_ls_wR_factor_ref 0.1413
_reflns_number_gt 4405
_reflns_number_total 5356
_reflns_threshold_expression >2sigma(I)
_cod_data_source_file c4dt01104j2.cif
_cod_data_source_block compound_2
_cod_depositor_comments 'Adding full bibliography for 7031349--7031350.cif.'
_cod_original_cell_volume 1428.51(10)
_cod_database_code 7031350
_olex2_refinement_description
;
1. Fixed Uiso
 At 1.2 times of:
  All C(H,H) groups, {H4WA,H4WB} of O4W, {H1WA,H1WB} of O1W, {H6WA,H6WB} of
  O6W, {H5WA,H5WB} of O5W, {H2WA,H2WB} of O2W
 At 1.5 times of:
  {H3WA,H3WB} of O3W
2. Uiso/Uaniso restraints and constraints
Uanis(C1) \\sim Ueq, Uanis(C2) \\sim Ueq, Uanis(O7) \\sim Ueq, Uanis(O1W) \\sim
Ueq, Uanis(O3W) \\sim Ueq, Uanis(C3) \\sim Ueq, Uanis(C16) \\sim Ueq, Uanis(C4)
\\sim Ueq, Uanis(C7) \\sim Ueq, Uanis(O9) \\sim Ueq: with sigma of 0.001 and
sigma for terminal atoms of 0.002
3.a Riding coordinates:
 O6W(H6WA,H6WB), O3W(H3WA,H3WB), O2W(H2WA,H2WB), O5W(H5WA,H5WB), O1W(H1WA,
 H1WB), O4W(H4WA,H4WB)
3.b Secondary CH2 refined with riding coordinates:
 C2(H2A,H2B), C17(H17A,H17B), C14(H14A,H14B), C5(H5A,H5B), C8(H8A,H8B),
 C11(H11A,H11B)
;

loop_
_space_group_symop_id
_space_group_symop_operation_xyz
1 'x, y, z'
2 '-x, -y, -z'

loop_
_atom_site_label
_atom_site_type_symbol
_atom_site_fract_x
_atom_site_fract_y
_atom_site_fract_z
_atom_site_U_iso_or_equiv
_atom_site_adp_type
_atom_site_occupancy
_atom_site_calc_flag
_atom_site_refinement_flags_posn
_atom_site_refinement_flags_adp
O6W O 0.5235(7) 0.5212(6) 0.8455(4) 0.0113(13) Uani 1 d . .
H6WA H 0.5264 0.4888 0.8924 0.014 Uiso 1 d R .
H6WB H 0.4529 0.5539 0.8365 0.014 Uiso 1 d R .
O3W O 0.5205(8) 0.7759(7) 0.7013(4) 0.0149(14) Uani 1 d . U
H3WA H 0.4514 0.7799 0.6652 0.022 Uiso 1 d R .
H3WB H 0.5244 0.6954 0.6879 0.022 Uiso 1 d R .
O10 O 1.0577(7) 0.9589(7) 0.6106(4) 0.0146(14) Uani 1 d . .
O2W O 0.4413(8) 1.2330(7) 0.7962(4) 0.0128(13) Uani 1 d . .
H2WA H 0.4536 1.3250 0.8004 0.015 Uiso 1 d R .
H2WB H 0.5245 1.2259 0.8225 0.015 Uiso 1 d R .
O12 O 0.5325(7) 0.8880(7) 0.8702(4) 0.0139(14) Uani 1 d . .
O5W O 0.4375(7) 0.4846(7) 0.6516(4) 0.0140(14) Uani 1 d . .
H5WA H 0.4073 0.4964 0.6030 0.017 Uiso 1 d R .
H5WB H 0.5092 0.4484 0.6481 0.017 Uiso 1 d R .
O2 O 0.0460(7) 0.7717(7) 0.7347(4) 0.0128(13) Uani 1 d . .
O1W O 0.1954(7) 1.2421(7) 0.7017(4) 0.0108(13) Uani 1 d . U
H1WA H 0.2755 1.3228 0.6890 0.013 Uiso 1 d R .
H1WB H 0.1095 1.2625 0.7057 0.013 Uiso 1 d R .
O3 O 0.4021(7) 1.1249(7) 0.6108(4) 0.0143(14) Uani 1 d . .
O11 O 0.3243(8) 0.9440(7) 0.8419(4) 0.0137(14) Uani 1 d . .
O1 O 0.2528(7) 0.8106(7) 0.6622(4) 0.0125(13) Uani 1 d . .
O4 O 0.5529(7) 1.0564(6) 0.6913(4) 0.0075(12) Uani 1 d . .
C6 C 0.6422(10) 1.2762(9) 0.5181(5) 0.0087(17) Uani 1 d . .
N2 N 0.6261(10) 1.3637(10) 0.4810(5) 0.0191(18) Uani 1 d . .
C7 C 0.8372(10) 1.2746(9) 0.8183(5) 0.0068(16) Uani 1 d . U
N6 N 0.4385(11) 0.6407(10) 1.0164(5) 0.0210(19) Uani 1 d . .
C3 C -0.1221(11) 0.5106(10) 0.6620(6) 0.0137(19) Uani 1 d . U
C13 C 0.9122(10) 0.9295(10) 0.6054(5) 0.0101(18) Uani 1 d . .
N5 N 0.9635(10) 0.6885(10) 0.4667(5) 0.0212(19) Uani 1 d . .
O9 O 0.8403(7) 0.9830(6) 0.6501(4) 0.0096(12) Uani 1 d . U
C2 C 0.0448(11) 0.5778(10) 0.6482(6) 0.0128(18) Uani 1 d . U
H2A H 0.0601 0.5796 0.5891 0.015 Uiso 1 calc R .
H2B H 0.0989 0.5204 0.6724 0.015 Uiso 1 calc R .
C1 C 0.1191(11) 0.7296(10) 0.6844(6) 0.0142(19) Uani 1 d . U
C4 C 0.5309(10) 1.1123(9) 0.6285(5) 0.0070(17) Uani 1 d . U
C17 C 0.3239(10) 0.8205(10) 0.9609(6) 0.0113(18) Uani 1 d . .
H17A H 0.3383 0.8959 1.0029 0.014 Uiso 1 calc R .
H17B H 0.2094 0.7684 0.9489 0.014 Uiso 1 calc R .
N3 N 1.2140(10) 1.5446(9) 0.8323(5) 0.0202(19) Uani 1 d . .
C18 C 0.3885(11) 0.7220(10) 0.9922(6) 0.0118(18) Uani 1 d . .
C14 C 0.8122(11) 0.8222(10) 0.5384(6) 0.0134(19) Uani 1 d . .
H14A H 0.7181 0.7511 0.5624 0.016 Uiso 1 calc R .
H14B H 0.7754 0.8734 0.4978 0.016 Uiso 1 calc R .
C5 C 0.6637(10) 1.1678(9) 0.5678(5) 0.0081(17) Uani 1 d . .
H5A H 0.7673 1.2093 0.5978 0.010 Uiso 1 calc R .
H5B H 0.6621 1.0873 0.5325 0.010 Uiso 1 calc R .
C9 C 1.0845(10) 1.4920(10) 0.8445(5) 0.0104(18) Uani 1 d . .
O6 O 0.9081(7) 1.2366(6) 0.7646(4) 0.0119(13) Uani 1 d . .
O5 O 0.7046(7) 1.1930(7) 0.8414(4) 0.0103(13) Uani 1 d . .
C15 C 0.8959(11) 0.7478(10) 0.4979(6) 0.0140(19) Uani 1 d . .
C16 C 0.4022(10) 0.8903(9) 0.8837(5) 0.0072(17) Uani 1 d . U
C8 C 0.9161(10) 1.4227(10) 0.8601(6) 0.0143(19) Uani 1 d . .
H8A H 0.8621 1.4838 0.8409 0.017 Uiso 1 calc R .
H8B H 0.9038 1.4138 0.9193 0.017 Uiso 1 calc R .
O4W O 0.7675(7) 0.7645(7) 0.7961(4) 0.0127(13) Uani 1 d . .
H4WA H 0.6888 0.6859 0.8069 0.015 Uiso 1 d R .
H4WB H 0.8442 0.7412 0.7811 0.015 Uiso 1 d R .
N1 N -0.2517(10) 0.4617(9) 0.6747(5) 0.0197(19) Uani 1 d . .
Gd1 Gd 0.24513(5) 1.02866(4) 0.72475(2) 0.00768(14) Uani 1 d . .
Gd2 Gd 0.72472(5) 0.97779(4) 0.77224(2) 0.00758(14) Uani 1 d . .
O7 O -0.1185(7) 1.0438(6) 0.9017(4) 0.0089(12) Uani 1 d . U
O8 O 0.0422(7) 1.0290(6) 0.8097(4) 0.0095(13) Uani 1 d . .
N4 N 0.0950(10) 1.3165(10) 1.0342(6) 0.027(2) Uani 1 d . .
C10 C 0.0177(10) 1.0648(9) 0.8791(5) 0.0096(18) Uani 1 d . .
C12 C 0.1263(12) 1.2392(12) 0.9923(6) 0.021(2) Uani 1 d . .
C11 C 0.1588(11) 1.1422(10) 0.9390(6) 0.0117(18) Uani 1 d . .
H11A H 0.1812 1.0711 0.9713 0.014 Uiso 1 calc R .
H11B H 0.2533 1.1955 0.9086 0.014 Uiso 1 calc R .

loop_
_atom_site_aniso_label
_atom_site_aniso_U_11
_atom_site_aniso_U_22
_atom_site_aniso_U_33
_atom_site_aniso_U_23
_atom_site_aniso_U_13
_atom_site_aniso_U_12
O6W 0.013(3) 0.009(3) 0.008(3) 0.001(2) -0.002(2) 0.000(3)
O3W 0.015(2) 0.014(2) 0.018(2) -0.0008(16) -0.0050(16) 0.0073(16)
O10 0.012(3) 0.019(4) 0.013(3) -0.008(3) -0.008(3) 0.006(3)
O2W 0.016(3) 0.010(3) 0.013(3) -0.005(3) -0.005(3) 0.006(3)
O12 0.007(3) 0.017(3) 0.014(3) 0.000(3) 0.008(3) 0.001(3)
O5W 0.013(3) 0.013(3) 0.019(4) 0.006(3) -0.001(3) 0.008(3)
O2 0.013(3) 0.010(3) 0.014(3) -0.006(3) 0.003(3) 0.003(3)
O1W 0.0087(19) 0.010(2) 0.015(2) 0.0025(16) 0.0014(15) 0.0046(16)
O3 0.011(3) 0.014(3) 0.016(4) 0.006(3) -0.001(3) 0.003(3)
O11 0.015(3) 0.016(3) 0.012(3) 0.002(3) -0.001(3) 0.008(3)
O1 0.010(3) 0.011(3) 0.014(3) -0.009(3) -0.002(2) 0.002(3)
O4 0.011(3) 0.006(3) 0.006(3) 0.000(2) -0.003(2) 0.004(2)
C6 0.009(4) 0.008(4) 0.009(4) -0.002(3) -0.006(3) 0.004(4)
N2 0.012(4) 0.025(5) 0.016(5) 0.004(4) 0.002(3) 0.003(4)
C7 0.0072(18) 0.0067(18) 0.0064(19) 0.0001(10) 0.0000(10) 0.0028(11)
N6 0.026(5) 0.029(5) 0.018(5) 0.000(4) 0.000(4) 0.022(4)
C3 0.014(2) 0.013(2) 0.014(2) -0.0001(10) 0.0003(10) 0.0056(12)
C13 0.011(4) 0.014(5) 0.006(4) 0.003(4) -0.001(3) 0.006(4)
N5 0.023(5) 0.024(5) 0.015(5) -0.002(4) -0.003(4) 0.008(4)
O9 0.0098(15) 0.0101(15) 0.0088(15) 0.0000(9) 0.0014(9) 0.0037(10)
C2 0.013(2) 0.012(2) 0.013(2) 0.0007(10) -0.0003(10) 0.0046(12)
C1 0.014(2) 0.014(2) 0.014(2) 0.0009(10) -0.0003(10) 0.0055(12)
C4 0.0073(19) 0.0071(19) 0.0063(19) -0.0001(10) 0.0001(10) 0.0025(11)
C17 0.010(4) 0.015(5) 0.013(5) 0.009(4) 0.003(4) 0.009(4)
N3 0.020(5) 0.023(5) 0.010(4) -0.003(3) 0.000(3) 0.001(4)
C18 0.013(4) 0.012(5) 0.011(5) 0.003(4) 0.003(4) 0.004(4)
C14 0.010(4) 0.012(5) 0.015(5) -0.005(4) 0.001(4) 0.002(4)
C5 0.010(4) 0.004(4) 0.010(4) -0.001(3) -0.001(3) 0.003(3)
C9 0.009(5) 0.013(5) 0.007(4) -0.001(3) 0.000(3) 0.003(4)
O6 0.015(3) 0.006(3) 0.016(3) 0.001(3) -0.001(3) 0.005(3)
O5 0.011(3) 0.016(3) 0.006(3) -0.002(2) -0.001(2) 0.007(3)
C15 0.009(4) 0.012(5) 0.014(5) -0.006(4) -0.006(4) -0.002(4)
C16 0.0073(19) 0.0072(19) 0.0067(19) -0.0001(10) 0.0008(10) 0.0024(11)
C8 0.007(4) 0.010(5) 0.022(5) -0.006(4) 0.002(4) 0.000(4)
O4W 0.012(3) 0.008(3) 0.021(4) -0.001(3) -0.002(3) 0.007(3)
N1 0.022(5) 0.010(4) 0.024(5) -0.006(3) -0.012(4) 0.004(4)
Gd1 0.0081(2) 0.0076(2) 0.0077(2) -0.00081(17) -0.00076(16) 0.00351(18)
Gd2 0.0082(2) 0.0080(2) 0.0072(2) -0.00074(17) -0.00085(16) 0.00408(18)
O7 0.0091(15) 0.0093(15) 0.0082(15) 0.0004(9) 0.0000(9) 0.0037(10)
O8 0.015(3) 0.008(3) 0.004(3) 0.000(2) 0.003(2) 0.003(3)
N4 0.015(4) 0.025(5) 0.038(6) -0.014(4) 0.000(4) 0.005(4)
C10 0.012(4) 0.009(4) 0.010(4) -0.003(3) -0.004(3) 0.008(4)
C12 0.022(5) 0.027(6) 0.013(5) -0.009(4) -0.009(4) 0.011(5)
C11 0.015(5) 0.008(4) 0.014(5) -0.002(4) -0.002(4) 0.007(4)

loop_
_atom_type_symbol
_atom_type_description
_atom_type_scat_dispersion_real
_atom_type_scat_dispersion_imag
_atom_type_scat_source
C C 0.0033 0.0016 'International Tables Vol C Tables 4.2.6.8 and 6.1.1.4'
H H 0.0000 0.0000 'International Tables Vol C Tables 4.2.6.8 and 6.1.1.4'
Gd Gd -0.1653 3.9035 'International Tables Vol C Tables 4.2.6.8 and 6.1.1.4'
N N 0.0061 0.0033 'International Tables Vol C Tables 4.2.6.8 and 6.1.1.4'
O O 0.0106 0.0060 'International Tables Vol C Tables 4.2.6.8 and 6.1.1.4'

loop_
_geom_angle_atom_site_label_1
_geom_angle_atom_site_label_2
_geom_angle_atom_site_label_3
_geom_angle
_geom_angle_site_symmetry_1
_geom_angle_site_symmetry_3
C13 O10 Gd1 131.8(6) . 1_655
C16 O12 Gd2 136.9(6) . .
C1 O2 Gd1 90.4(6) . .
C4 O3 Gd1 103.5(5) . .
C16 O11 Gd1 156.5(6) . .
C1 O1 Gd1 95.0(5) . .
C4 O4 Gd1 84.3(5) . .
C4 O4 Gd2 148.2(6) . .
Gd2 O4 Gd1 127.5(2) . .
N2 C6 C5 178.1(10) . .
O6 C7 C8 119.6(8) . .
O6 C7 Gd2 61.8(4) . .
O5 C7 O6 122.5(8) . .
O5 C7 C8 117.9(7) . .
O5 C7 Gd2 61.9(4) . .
C8 C7 Gd2 166.2(6) . .
N1 C3 C2 177.6(10) . .
O10 C13 O9 125.2(8) . .
O10 C13 C14 118.4(8) . .
O9 C13 C14 116.3(8) . .
C13 O9 Gd2 147.0(6) . .
C3 C2 C1 112.2(8) . .
O2 C1 O1 121.6(9) . .
O2 C1 C2 119.8(8) . .
O2 C1 Gd1 63.4(5) . .
O1 C1 C2 118.6(8) . .
O1 C1 Gd1 59.0(5) . .
C2 C1 Gd1 169.8(7) . .
O3 C4 C5 117.6(7) . .
O3 C4 Gd1 51.9(4) . .
O4 C4 O3 122.9(8) . .
O4 C4 C5 119.4(7) . .
O4 C4 Gd1 71.1(5) . .
C5 C4 Gd1 169.5(6) . .
C18 C17 C16 112.5(7) . .
N6 C18 C17 178.6(11) . .
C15 C14 C13 113.5(8) . .
C6 C5 C4 110.1(7) . .
N3 C9 C8 179.6(11) . .
C7 O6 Gd2 92.0(5) . .
C7 O5 Gd2 92.0(5) . .
N5 C15 C14 179.0(11) . .
O12 C16 O11 128.2(8) . .
O12 C16 C17 117.1(8) . .
O11 C16 C17 114.7(7) . .
C9 C8 C7 112.6(7) . .
O10 Gd1 O2 68.8(2) 1_455 .
O10 Gd1 O1W 76.6(2) 1_455 .
O10 Gd1 O1 72.9(2) 1_455 .
O10 Gd1 O4 115.69(19) 1_455 .
O10 Gd1 C1 66.1(3) 1_455 .
O10 Gd1 C4 96.3(2) 1_455 .
O2W Gd1 O10 142.9(2) . 1_455
O2W Gd1 O2 146.0(2) . .
O2W Gd1 O1W 69.2(2) . .
O2W Gd1 O1 132.9(2) . .
O2W Gd1 O4 68.34(19) . .
O2W Gd1 C1 149.5(2) . .
O2W Gd1 C4 74.0(2) . .
O2 Gd1 O4 114.79(18) . .
O2 Gd1 C1 26.1(2) . .
O2 Gd1 C4 124.0(2) . .
O1W Gd1 O2 128.5(2) . .
O1W Gd1 O1 145.5(2) . .
O1W Gd1 O4 114.15(19) . .
O1W Gd1 C1 141.3(2) . .
O1W Gd1 C4 96.1(2) . .
O3 Gd1 O10 75.9(2) . 1_455
O3 Gd1 O2W 83.2(2) . .
O3 Gd1 O2 125.8(2) . .
O3 Gd1 O1W 78.0(2) . .
O3 Gd1 O1 79.4(2) . .
O3 Gd1 O4 49.27(19) . .
O3 Gd1 C1 101.8(2) . .
O3 Gd1 C4 24.6(2) . .
O11 Gd1 O10 143.3(2) . 1_455
O11 Gd1 O2W 73.4(2) . .
O11 Gd1 O2 74.5(2) . .
O11 Gd1 O1W 131.8(2) . .
O11 Gd1 O3 126.5(2) . .
O11 Gd1 O1 82.7(2) . .
O11 Gd1 O4 77.3(2) . .
O11 Gd1 C1 79.8(3) . .
O11 Gd1 C4 101.9(2) . .
O11 Gd1 O8 81.5(2) . .
O1 Gd1 O2 52.0(2) . .
O1 Gd1 O4 67.09(19) . .
O1 Gd1 C1 26.1(2) . .
O1 Gd1 C4 72.0(2) . .
O4 Gd1 C1 91.9(2) . .
O4 Gd1 C4 24.6(2) . .
C1 Gd1 C4 97.9(2) . .
O8 Gd1 O10 89.4(2) . 1_455
O8 Gd1 O2W 92.8(2) . .
O8 Gd1 O2 71.5(2) . .
O8 Gd1 O1W 71.2(2) . .
O8 Gd1 O3 148.2(2) . .
O8 Gd1 O1 123.4(2) . .
O8 Gd1 O4 154.9(2) . .
O8 Gd1 C1 97.5(2) . .
O8 Gd1 C4 164.5(2) . .
O3W Gd2 O4 69.7(2) . .
O3W Gd2 C7 146.7(2) . .
O3W Gd2 O6 145.4(2) . .
O3W Gd2 O5 129.0(2) . .
O3W Gd2 O7 141.0(2) . 1_655
O3W Gd2 O8 130.01(19) . 1_655
O3W Gd2 C10 143.6(2) . 1_655
O12 Gd2 O3W 76.8(2) . .
O12 Gd2 O4 91.4(2) . .
O12 Gd2 C7 98.6(2) . .
O12 Gd2 O6 124.5(2) . .
O12 Gd2 O5 73.9(2) . .
O12 Gd2 O4W 83.5(2) . .
O12 Gd2 O7 76.8(2) . 1_655
O12 Gd2 O8 120.7(2) . 1_655
O12 Gd2 C10 99.8(2) . 1_655
O4 Gd2 C7 77.6(2) . .
O4 Gd2 O6 81.9(2) . .
O4 Gd2 O5 70.4(2) . .
O4 Gd2 O7 138.87(19) . 1_655
O4 Gd2 O8 143.78(19) . 1_655
O4 Gd2 C10 146.5(2) . 1_655
C7 Gd2 C10 69.6(2) . 1_655
O9 Gd2 O3W 80.1(2) . .
O9 Gd2 O12 156.8(2) . .
O9 Gd2 O4 82.6(2) . .
O9 Gd2 C7 102.0(2) . .
O9 Gd2 O6 77.0(2) . .
O9 Gd2 O5 124.0(2) . .
O9 Gd2 O4W 86.6(2) . .
O9 Gd2 O7 121.8(2) . 1_655
O9 Gd2 O8 73.6(2) . 1_655
O9 Gd2 C10 97.4(2) . 1_655
O6 Gd2 C7 26.1(2) . .
O6 Gd2 O5 51.9(2) . .
O6 Gd2 O8 66.57(19) . 1_655
O6 Gd2 C10 65.6(2) . 1_655
O5 Gd2 C7 26.1(2) . .
O5 Gd2 O8 100.86(18) . 1_655
O5 Gd2 C10 82.5(2) . 1_655
O4W Gd2 O3W 70.1(2) . .
O4W Gd2 O4 139.6(2) . .
O4W Gd2 C7 142.8(2) . .
O4W Gd2 O6 133.1(2) . .
O4W Gd2 O5 143.6(2) . .
O4W Gd2 O7 78.9(2) . 1_655
O4W Gd2 O8 66.6(2) . 1_655
O4W Gd2 C10 73.5(2) . 1_655
O7 Gd2 C7 65.8(2) 1_655 .
O7 Gd2 O6 73.5(2) 1_655 .
O7 Gd2 O5 68.50(19) 1_655 .
O7 Gd2 O8 48.77(18) 1_655 1_655
O7 Gd2 C10 24.4(2) 1_655 1_655
O8 Gd2 C7 81.1(2) 1_655 .
O8 Gd2 C10 24.6(2) 1_655 1_655
C10 O7 Gd2 101.8(5) . 1_455
Gd1 O8 Gd2 130.7(2) . 1_455
C10 O8 Gd1 143.0(6) . .
C10 O8 Gd2 85.7(5) . 1_455
O7 C10 Gd2 53.8(4) . 1_455
O7 C10 C11 118.2(8) . .
O8 C10 Gd2 69.7(5) . 1_455
O8 C10 O7 122.6(8) . .
O8 C10 C11 119.2(8) . .
C11 C10 Gd2 165.7(6) . 1_455
N4 C12 C11 177.7(11) . .
C12 C11 C10 110.6(8) . .

loop_
_geom_bond_atom_site_label_1
_geom_bond_atom_site_label_2
_geom_bond_distance
_geom_bond_site_symmetry_2
O3W Gd2 2.420(7) .
O10 C13 1.257(11) .
O10 Gd1 2.411(6) 1_655
O2W Gd1 2.406(6) .
O12 C16 1.241(10) .
O12 Gd2 2.366(6) .
O2 C1 1.258(11) .
O2 Gd1 2.554(6) .
O1W Gd1 2.429(6) .
O3 C4 1.271(10) .
O3 Gd1 2.400(6) .
O11 C16 1.260(11) .
O11 Gd1 2.346(6) .
O1 C1 1.259(12) .
O1 Gd1 2.456(6) .
O4 C4 1.243(11) .
O4 Gd1 2.820(6) .
O4 Gd2 2.420(6) .
C6 N2 1.147(12) .
C6 C5 1.463(12) .
C7 O6 1.260(10) .
C7 O5 1.259(10) .
C7 C8 1.530(12) .
C7 Gd2 2.859(8) .
N6 C18 1.167(13) .
C3 C2 1.450(13) .
C3 N1 1.131(13) .
C13 O9 1.259(10) .
C13 C14 1.534(13) .
N5 C15 1.152(13) .
O9 Gd2 2.306(6) .
C2 C1 1.522(13) .
C1 Gd1 2.856(10) .
C4 C5 1.549(11) .
C4 Gd1 2.966(8) .
C17 C18 1.451(12) .
C17 C16 1.534(12) .
N3 C9 1.130(12) .
C14 C15 1.445(12) .
C9 C8 1.470(12) .
O6 Gd2 2.522(6) .
O5 Gd2 2.524(6) .
O4W Gd2 2.396(6) .
Gd1 O10 2.411(6) 1_455
Gd1 O8 2.381(6) .
Gd2 O7 2.467(6) 1_655
Gd2 O8 2.814(6) 1_655
Gd2 C10 2.992(9) 1_655
O7 Gd2 2.467(6) 1_455
O7 C10 1.261(11) .
O8 Gd2 2.814(6) 1_455
O8 C10 1.250(10) .
N4 C12 1.161(13) .
C10 Gd2 2.992(9) 1_455
C10 C11 1.540(13) .
C12 C11 1.433(13) .
